data_9008580
loop_
_publ_author_name
'Wyckoff, R. W. G.'

_publ_section_title
;
 Second edition. Interscience Publishers, New York, New York
;
_journal_name_full 'Crystal Structures'
_journal_page_first 7
_journal_page_last 83
_journal_volume 1
_journal_year 1963
_chemical_formula_sum Te
_chemical_name_common Tellurium
_chemical_name_mineral Tellurium
_chemical_name_systematic Tellurium
_space_group_IT_number 154
_space_group_name_Hall 'P 32 2"'
_space_group_name_H-M_alt 'P 32 2 1'
_cell_angle_alpha 90
_cell_angle_beta 90
_cell_angle_gamma 120
_cell_formula_units_Z 3
_cell_length_a 4.44693
_cell_length_b 4.44693
_cell_length_c 5.91492
_cell_volume 101.298
_exptl_crystal_density_diffrn 6.275
_cod_database_code 9008580

loop_
_space_group_symop_id
_space_group_symop_operation_xyz
1 x,y,z
2 y,x,-z
3 -y,x-y,2/3+z
4 -x,-x+y,2/3-z
5 -x+y,-x,1/3+z
6 x-y,-y,1/3-z

loop_
_atom_site_label
_atom_site_fract_x
_atom_site_fract_y
_atom_site_fract_z
Te 0.26900 0.00000 0.16667

loop_
_cod_changelog_entry_id
_cod_changelog_entry_author
_cod_changelog_entry_date
_cod_changelog_entry_text
1 'Vaitkus, Antanas' 2025-01-06T11:20:06+02:00
;
 Changed the atom type from 'Se' to 'Te' and updated the related data items
 accordingly. The incorrect atom type was initially accidentally introduced
 upstream in the AMCSD database where it was later on corrected during the
 data curation process.
;

loop_
_cod_related_entry_id
_cod_related_entry_database
_cod_related_entry_code
1 AMCSD 0011258
